data_4300730
_journal_name_full 'Inorganic Chemistry'
_journal_paper_doi 10.1021/ic052032z
_journal_year 2006
_chemical_formula_moiety 'C22 H36 B1 Li1 N6 O4 S3'
_chemical_formula_sum 'C22 H36 B Li N6 O4 S3'
_chemical_formula_weight 562.52
_chemical_name_common '[Li(MeOH)4][PhB(mt)]3'
_space_group_IT_number 33
_space_group_name_Hall 'P 2c -2ab'
_space_group_name_H-M_alt 'P b n 21'
_symmetry_cell_setting orthorhombic
_symmetry_Int_Tables_number 33
_symmetry_space_group_name_Hall 'P 2c -2ab'
_symmetry_space_group_name_H-M 'P b n 21'
_cell_angle_alpha 90
_cell_angle_beta 90
_cell_angle_gamma 90
_cell_formula_units_Z 4
_cell_length_a 13.7303(5)
_cell_length_b 14.6919(6)
_cell_length_c 14.7425(4)
_cell_measurement_temperature 173(2)
_cell_volume 2973.92(18)
_diffrn_ambient_temperature 173(2)
_exptl_crystal_density_diffrn 1.256
_cod_original_formula_sum 'C22 H36 B1 Li1 N6 O4 S3'
_cod_database_code 4300730

loop_
_symmetry_equiv_pos_as_xyz
'x, y, z'
'-x, -y, z+1/2'
'-x+1/2, y+1/2, z'
'x+1/2, -y+1/2, z+1/2'

loop_
_atom_site_label
_atom_site_type_symbol
_atom_site_fract_x
_atom_site_fract_y
_atom_site_fract_z
_atom_site_U_iso_or_equiv
_atom_site_adp_type
_atom_site_occupancy
_atom_site_symmetry_multiplicity
_atom_site_calc_flag
_atom_site_refinement_flags
_atom_site_disorder_assembly
_atom_site_disorder_group
C1S C 0.5307(2) 0.1982(2) 0.1851(2) 0.0497(8) Uani 1 1 d . . .
H1S1 H 0.5165 0.1926 0.1202 0.074 Uiso 1 1 calc R . .
H1S2 H 0.578 0.1516 0.2028 0.074 Uiso 1 1 calc R . .
H1S3 H 0.5577 0.2587 0.1975 0.074 Uiso 1 1 calc R . .
C2S C 0.4898(4) 0.4672(3) 0.2854(5) 0.117(3) Uani 1 1 d . . .
H2S1 H 0.4452 0.4767 0.2344 0.176 Uiso 1 1 calc R . .
H2S2 H 0.5559 0.4846 0.2674 0.176 Uiso 1 1 calc R . .
H2S3 H 0.4691 0.5046 0.337 0.176 Uiso 1 1 calc R . .
C3S C 0.2951(3) 0.3601(3) 0.1126(3) 0.0732(12) Uani 1 1 d . . .
H3S1 H 0.3621 0.3483 0.0928 0.11 Uiso 1 1 calc R . .
H3S2 H 0.2755 0.4212 0.0932 0.11 Uiso 1 1 calc R . .
H3S3 H 0.2515 0.3149 0.0855 0.11 Uiso 1 1 calc R . .
C4S C 0.3053(3) 0.3442(3) 0.4617(3) 0.0680(11) Uani 1 1 d . . .
H4S1 H 0.3707 0.3691 0.471 0.102 Uiso 1 1 calc R . .
H4S2 H 0.2811 0.3187 0.5188 0.102 Uiso 1 1 calc R . .
H4S3 H 0.2615 0.3928 0.4414 0.102 Uiso 1 1 calc R . .
C7 C 1.0632(2) 0.2015(2) 0.1284(2) 0.0379(7) Uani 1 1 d . . .
H7 H 1.0817 0.1815 0.0696 0.045 Uiso 1 1 calc R . .
C12 C 0.6095(2) 0.1644(2) 0.4292(2) 0.0399(7) Uani 1 1 d . . .
H12A H 0.6116 0.1507 0.4942 0.06 Uiso 1 1 calc R . .
H12B H 0.582 0.1124 0.3964 0.06 Uiso 1 1 calc R . .
H12C H 0.5688 0.2182 0.419 0.06 Uiso 1 1 calc R . .
C18 C 0.82756(19) 0.46939(18) 0.21285(18) 0.0291(6) Uani 1 1 d . . .
H18 H 0.8722 0.5062 0.2457 0.035 Uiso 1 1 calc R . .
Li1 Li 0.3824(4) 0.2937(3) 0.2873(4) 0.0400(12) Uani 1 1 d . . .
O1 O 0.44337(14) 0.18640(13) 0.23562(17) 0.0432(5) Uani 1 1 d . . .
O2 O 0.48872(17) 0.37497(14) 0.3106(2) 0.0587(7) Uani 1 1 d . . .
O3 O 0.28999(16) 0.35413(16) 0.20766(15) 0.0491(6) Uani 1 1 d . . .
O4 O 0.30894(15) 0.27551(14) 0.39569(17) 0.0476(5) Uani 1 1 d . . .
H1S H 0.4219 0.1298 0.2419 0.071(12) Uiso 1 1 d . . .
H2S H 0.5518 0.3616 0.3399 0.072(12) Uiso 1 1 d . . .
H3S H 0.2355 0.3684 0.2388 0.107(17) Uiso 1 1 d . . .
C1 C 1.03096(18) 0.44614(17) 0.34211(18) 0.0255(5) Uani 1 1 d . . .
C2 C 0.93677(19) 0.39442(18) 0.45301(18) 0.0275(6) Uani 1 1 d . . .
H2 H 0.8883 0.361 0.4846 0.033 Uiso 1 1 calc R . .
C3 C 0.9979(2) 0.45483(18) 0.49025(18) 0.0310(6) Uani 1 1 d . . .
H3 H 1.0004 0.4725 0.5522 0.037 Uiso 1 1 calc R . .
C4 C 1.1312(2) 0.5570(2) 0.4321(2) 0.0414(7) Uani 1 1 d . . .
H4A H 1.191 0.5382 0.401 0.062 Uiso 1 1 calc R . .
H4B H 1.1449 0.5658 0.4968 0.062 Uiso 1 1 calc R . .
H4C H 1.1077 0.6143 0.4059 0.062 Uiso 1 1 calc R . .
C5 C 1.0616(2) 0.22244(18) 0.27854(18) 0.0295(6) Uani 1 1 d . . .
C6 C 0.9860(2) 0.25387(19) 0.14930(19) 0.0333(6) Uani 1 1 d . . .
H6 H 0.9402 0.2777 0.1072 0.04 Uiso 1 1 calc R . .
C8 C 1.1987(2) 0.1289(2) 0.2163(3) 0.0448(8) Uani 1 1 d . . .
H8A H 1.254 0.1692 0.2288 0.067 Uiso 1 1 calc R . .
H8B H 1.2101 0.0962 0.1594 0.067 Uiso 1 1 calc R . .
H8C H 1.1917 0.085 0.266 0.067 Uiso 1 1 calc R . .
C9 C 0.74836(18) 0.26568(16) 0.38191(16) 0.0255(5) Uani 1 1 d . . .
C10 C 0.8526(2) 0.15815(17) 0.34103(19) 0.0314(6) Uani 1 1 d . . .
H10 H 0.9097 0.129 0.319 0.038 Uiso 1 1 calc R . .
C11 C 0.7732(2) 0.11601(18) 0.37191(19) 0.0340(6) Uani 1 1 d . . .
H11 H 0.7637 0.0521 0.3761 0.041 Uiso 1 1 calc R . .
C13 C 0.83237(17) 0.37506(16) 0.22247(16) 0.0243(5) Uani 1 1 d . . .
C14 C 0.76579(19) 0.32511(18) 0.16990(18) 0.0305(6) Uani 1 1 d . . .
H14 H 0.7665 0.2606 0.1741 0.037 Uiso 1 1 calc R . .
C15 C 0.6993(2) 0.3658(2) 0.1123(2) 0.0382(7) Uani 1 1 d . . .
H15 H 0.6566 0.3296 0.0768 0.046 Uiso 1 1 calc R . .
C16 C 0.6958(2) 0.4590(2) 0.1071(2) 0.0402(7) Uani 1 1 d . . .
H16 H 0.6491 0.4876 0.0691 0.048 Uiso 1 1 calc R . .
C17 C 0.7597(2) 0.51117(19) 0.15690(19) 0.0368(7) Uani 1 1 d . . .
H17 H 0.7573 0.5757 0.1529 0.044 Uiso 1 1 calc R . .
B1 B 0.9038(2) 0.32301(19) 0.29281(19) 0.0241(6) Uani 1 1 d . . .
N1 N 0.95573(15) 0.38868(14) 0.36087(14) 0.0236(4) Uani 1 1 d . . .
N2 N 1.05650(16) 0.48639(14) 0.42127(15) 0.0289(5) Uani 1 1 d . . .
N3 N 0.98405(14) 0.26723(13) 0.24203(14) 0.0250(4) Uani 1 1 d . . .
N4 N 1.11031(16) 0.18263(15) 0.20873(16) 0.0335(5) Uani 1 1 d . . .
N5 N 0.83822(15) 0.25171(13) 0.34634(14) 0.0238(4) Uani 1 1 d . . .
N6 N 0.70786(15) 0.18216(13) 0.39652(15) 0.0281(5) Uani 1 1 d . . .
S1 S 1.08593(5) 0.46780(4) 0.23959(5) 0.03110(15) Uani 1 1 d . . .
S2 S 1.09248(5) 0.21173(5) 0.38951(5) 0.04012(18) Uani 1 1 d . . .
S3 S 0.69329(5) 0.36632(4) 0.40815(5) 0.02980(15) Uani 1 1 d . . .
H4S H 0.244 0.2497 0.3846 0.070(11) Uiso 1 1 d . . .

loop_
_atom_site_aniso_label
_atom_site_aniso_U_11
_atom_site_aniso_U_22
_atom_site_aniso_U_33
_atom_site_aniso_U_23
_atom_site_aniso_U_13
_atom_site_aniso_U_12
C1S 0.0474(19) 0.0414(18) 0.060(2) -0.0050(16) 0.0159(16) -0.0066(15)
C2S 0.069(3) 0.035(2) 0.248(8) 0.013(3) -0.062(4) -0.007(2)
C3S 0.071(3) 0.090(3) 0.059(2) 0.000(2) -0.004(2) 0.015(2)
C4S 0.082(3) 0.060(2) 0.062(2) -0.020(2) -0.005(2) -0.002(2)
C7 0.0416(17) 0.0379(15) 0.0342(15) -0.0060(12) 0.0085(13) 0.0047(13)
C12 0.0392(16) 0.0356(15) 0.0447(18) 0.0041(13) 0.0080(13) -0.0178(13)
C18 0.0304(14) 0.0245(12) 0.0324(14) 0.0003(10) 0.0009(11) 0.0020(11)
Li1 0.031(3) 0.032(3) 0.057(3) -0.004(2) -0.004(2) -0.004(2)
O1 0.0350(11) 0.0270(10) 0.0677(14) -0.0020(10) 0.0105(11) -0.0036(8)
O2 0.0357(12) 0.0285(11) 0.112(2) -0.0064(13) -0.0200(13) -0.0017(10)
O3 0.0373(12) 0.0586(15) 0.0515(14) 0.0003(11) -0.0059(10) 0.0106(10)
O4 0.0461(12) 0.0432(11) 0.0536(13) -0.0159(11) 0.0004(11) -0.0010(10)
C1 0.0195(12) 0.0216(12) 0.0354(14) 0.0042(11) -0.0021(10) 0.0033(10)
C2 0.0291(14) 0.0240(12) 0.0293(13) 0.0017(11) -0.0023(11) -0.0007(11)
C3 0.0377(16) 0.0290(14) 0.0263(13) 0.0001(11) -0.0071(11) 0.0020(12)
C4 0.0370(16) 0.0332(15) 0.0539(19) 0.0031(13) -0.0171(14) -0.0095(13)
C5 0.0277(14) 0.0251(13) 0.0357(15) 0.0000(11) 0.0030(11) -0.0004(11)
C6 0.0358(15) 0.0334(14) 0.0307(14) -0.0019(12) 0.0035(12) 0.0029(12)
C8 0.0258(15) 0.0382(16) 0.070(2) -0.0092(15) 0.0025(14) 0.0065(12)
C9 0.0282(13) 0.0234(12) 0.0248(12) 0.0010(10) -0.0019(10) -0.0045(10)
C10 0.0358(16) 0.0194(12) 0.0392(15) 0.0010(11) -0.0016(12) 0.0001(11)
C11 0.0432(16) 0.0211(12) 0.0378(15) 0.0006(11) -0.0008(12) -0.0058(12)
C13 0.0227(12) 0.0263(12) 0.0238(12) 0.0004(10) 0.0069(10) 0.0002(10)
C14 0.0307(14) 0.0319(14) 0.0290(13) 0.0040(11) -0.0013(11) -0.0071(12)
C15 0.0317(16) 0.054(2) 0.0286(14) 0.0055(13) -0.0018(12) -0.0098(14)
C16 0.0316(15) 0.0534(19) 0.0357(15) 0.0158(13) -0.0031(12) 0.0045(14)
C17 0.0418(17) 0.0331(14) 0.0354(15) 0.0074(12) 0.0012(12) 0.0086(13)
B1 0.0255(14) 0.0213(14) 0.0255(14) 0.0011(11) 0.0017(11) -0.0015(12)
N1 0.0217(10) 0.0224(10) 0.0266(10) 0.0018(8) -0.0005(8) -0.0004(9)
N2 0.0283(11) 0.0211(10) 0.0373(13) 0.0010(9) -0.0102(9) -0.0026(9)
N3 0.0237(10) 0.0241(10) 0.0273(11) 0.0003(9) 0.0027(9) 0.0003(8)
N4 0.0286(12) 0.0281(11) 0.0439(14) -0.0023(10) 0.0037(10) 0.0019(9)
N5 0.0254(11) 0.0188(10) 0.0271(11) 0.0011(8) -0.0004(9) -0.0007(9)
N6 0.0295(11) 0.0265(10) 0.0285(11) 0.0039(9) 0.0010(10) -0.0097(9)
S1 0.0265(3) 0.0265(3) 0.0402(4) 0.0052(3) 0.0056(3) -0.0010(3)
S2 0.0352(4) 0.0470(4) 0.0382(4) 0.0028(3) -0.0076(3) 0.0068(3)
S3 0.0282(3) 0.0244(3) 0.0368(3) -0.0004(3) 0.0063(3) -0.0012(3)

loop_
_geom_bond_atom_site_label_1
_geom_bond_atom_site_label_2
_geom_bond_distance
_geom_bond_site_symmetry_2
_geom_bond_publ_flag
C1S O1 1.422(4) . ?
C2S O2 1.404(5) . ?
C3S O3 1.406(5) . ?
C4S O4 1.403(4) . ?
C7 C6 1.346(4) . ?
C7 N4 1.378(4) . ?
C12 N6 1.457(3) . ?
C18 C17 1.388(4) . ?
C18 C13 1.395(3) . ?
Li1 O4 1.909(6) . ?
Li1 O2 1.916(5) . ?
Li1 O1 1.941(5) . ?
Li1 O3 1.943(6) . ?
C1 N2 1.354(3) . ?
C1 N1 1.362(3) . ?
C1 S1 1.719(3) . ?
C2 C3 1.339(4) . ?
C2 N1 1.386(3) . ?
C3 N2 1.377(4) . ?
C4 N2 1.469(3) . ?
C5 N4 1.359(3) . ?
C5 N3 1.363(3) . ?
C5 S2 1.697(3) . ?
C6 N3 1.381(4) . ?
C8 N4 1.452(4) . ?
C9 N5 1.356(3) . ?
C9 N6 1.364(3) . ?
C9 S3 1.705(3) . ?
C10 C11 1.334(4) . ?
C10 N5 1.391(3) . ?
C11 N6 1.372(3) . ?
C13 C14 1.405(4) . ?
C13 B1 1.619(4) . ?
C14 C15 1.382(4) . ?
C15 C16 1.372(5) . ?
C16 C17 1.377(4) . ?
B1 N1 1.564(3) . ?
B1 N3 1.564(3) . ?
B1 N5 1.591(3) . ?
